data_4120052
loop_
_publ_author_name
'David A. Leigh'
'Craig C. Robertson'
'Alexandra M. Z. Slawin'
'Patrick I. T. Thomson'

_publ_section_title
;
 AAAA-DDDD Quadruple Hydrogen-Bond Arrays Featuring NH...N and CH...N
 Hydrogen Bonds
;
_journal_name_full 'Journal of the American Chemical Society'
_journal_page_first 9939
_journal_page_last 9943
_journal_paper_doi 10.1021/ja404504m
_journal_volume 135
_journal_year 2013
_chemical_formula_moiety 'C30 H28  N4,C15 H14 N7,C32 H12 B F24,0.25(C H4 O)'
_chemical_formula_sum 'C77.25 H55 B F24 N11 O0.25'
_chemical_formula_weight 1608.13
_chemical_name_systematic
; 
 ? 
;
_space_group_IT_number 14
_symmetry_cell_setting monoclinic
_symmetry_space_group_name_Hall '-P 2yn'
_symmetry_space_group_name_H-M 'P 1 21/n 1'
_atom_sites_solution_hydrogens geom
_atom_sites_solution_primary direct
_atom_sites_solution_secondary difmap
_audit_creation_method SHELXL-97
_cell_angle_alpha 90.00
_cell_angle_beta 92.749(9)
_cell_angle_gamma 90.00
_cell_formula_units_Z 4
_cell_length_a 9.156(3)
_cell_length_b 32.885(11)
_cell_length_c 27.081(9)
_cell_measurement_reflns_used 4156
_cell_measurement_temperature 173(2)
_cell_measurement_theta_max 68.4
_cell_measurement_theta_min 21.3
_cell_volume 8145(5)
_computing_cell_refinement 'CrystalClear (Rigaku Corp., 2004)'
_computing_data_collection 'CrystalClear (Rigaku Corp., 2004)'
_computing_data_reduction 'CrystalClear (Rigaku Corp., 2004)'
_computing_molecular_graphics 'Bruker SHELXTL'
_computing_publication_material 'Bruker SHELXTL'
_computing_structure_refinement 'SHELXL-97 (Sheldrick, 1997)'
_computing_structure_solution 'SHELXS-97 (Sheldrick, 1990)'
_diffrn_ambient_temperature 173(2)
_diffrn_measured_fraction_theta_full 0.998
_diffrn_measured_fraction_theta_max 0.990
_diffrn_measurement_device_type CCD
_diffrn_measurement_method '\w scans'
_diffrn_radiation_monochromator confocal
_diffrn_radiation_source 'rotating anode'
_diffrn_radiation_type CuK\a
_diffrn_radiation_wavelength 1.54178
_diffrn_reflns_av_R_equivalents 0.2520
_diffrn_reflns_av_sigmaI/netI 0.1190
_diffrn_reflns_limit_h_max 11
_diffrn_reflns_limit_h_min -11
_diffrn_reflns_limit_k_max 38
_diffrn_reflns_limit_k_min -39
_diffrn_reflns_limit_l_max 32
_diffrn_reflns_limit_l_min -32
_diffrn_reflns_number 107989
_diffrn_reflns_theta_full 67.00
_diffrn_reflns_theta_max 68.69
_diffrn_reflns_theta_min 2.69
_exptl_absorpt_coefficient_mu 1.029
_exptl_absorpt_correction_T_max 1.000
_exptl_absorpt_correction_T_min 0.679
_exptl_absorpt_correction_type multi-scan
_exptl_absorpt_process_details 'Jacobson, R. (1998) Private communication'
_exptl_crystal_colour Yellow
_exptl_crystal_density_diffrn 1.311
_exptl_crystal_description Platelet
_exptl_crystal_F_000 3274
_exptl_crystal_size_max 0.20
_exptl_crystal_size_mid 0.10
_exptl_crystal_size_min 0.01
_refine_diff_density_max 1.074
_refine_diff_density_min -0.846
_refine_diff_density_rms 0.150
_refine_ls_extinction_method none
_refine_ls_goodness_of_fit_ref 1.584
_refine_ls_hydrogen_treatment constr
_refine_ls_matrix_type full
_refine_ls_number_parameters 1062
_refine_ls_number_reflns 14892
_refine_ls_number_restraints 252
_refine_ls_restrained_S_all 1.579
_refine_ls_R_factor_all 0.2981
_refine_ls_R_factor_gt 0.2181
_refine_ls_shift/su_max 0.163
_refine_ls_shift/su_mean 0.009
_refine_ls_structure_factor_coef Fsqd
_refine_ls_weighting_details 'calc w=1/[\s^2^(Fo^2^)+(0.2000P)^2^+0.0000P] where P=(Fo^2^+2Fc^2^)/3'
_refine_ls_weighting_scheme calc
_refine_ls_wR_factor_gt 0.4941
_refine_ls_wR_factor_ref 0.5297
_reflns_number_gt 7781
_reflns_number_total 14892
_reflns_threshold_expression >2sigma(I)
_cod_data_source_file ja404504m_si_002.cif
_cod_data_source_block 5.4
_cod_database_code 4120052

loop_
_symmetry_equiv_pos_as_xyz
'x, y, z'
'-x+1/2, y+1/2, -z+1/2'
'-x, -y, -z'
'x-1/2, -y-1/2, z-1/2'

loop_
_atom_site_label
_atom_site_type_symbol
_atom_site_fract_x
_atom_site_fract_y
_atom_site_fract_z
_atom_site_U_iso_or_equiv
_atom_site_adp_type
_atom_site_occupancy
_atom_site_symmetry_multiplicity
_atom_site_calc_flag
_atom_site_refinement_flags
C1A C 0.3173(10) 0.4582(3) 0.3479(4) 0.062(3) Uani 1 1 d .
N1 N 0.2984(8) 0.4749(2) 0.3944(3) 0.0473(19) Uani 1 1 d .
H1A H 0.3418 0.5003 0.4073 0.057 Uiso 1 1 calc R
N2 N 0.1704(9) 0.4583(2) 0.4658(3) 0.050(2) Uani 1 1 d .
H2A H 0.2153 0.4821 0.4823 0.060 Uiso 1 1 calc R
C2 C 0.2072(12) 0.4492(3) 0.4191(4) 0.064(3) Uani 1 1 d .
N3 N 0.1668(9) 0.4164(2) 0.3926(3) 0.054(2) Uani 1 1 d .
C3A C 0.2285(10) 0.4210(3) 0.3494(4) 0.058(3) Uani 1 1 d .
C4 C 0.2262(13) 0.3967(3) 0.3057(4) 0.070(3) Uani 1 1 d .
H4A H 0.1752 0.3715 0.3045 0.084 Uiso 1 1 calc R
C5 C 0.2979(15) 0.4099(4) 0.2657(4) 0.082(4) Uani 1 1 d .
H5A H 0.2912 0.3941 0.2363 0.098 Uiso 1 1 calc R
C6 C 0.3816(13) 0.4460(4) 0.2657(4) 0.068(3) Uani 1 1 d .
H6A H 0.4325 0.4532 0.2373 0.081 Uiso 1 1 calc R
C7 C 0.3900(11) 0.4715(3) 0.3079(3) 0.058(3) Uani 1 1 d .
H7A H 0.4429 0.4963 0.3084 0.070 Uiso 1 1 calc R
N8 N 0.0104(9) 0.4034(2) 0.4700(3) 0.054(2) Uani 1 1 d .
H8A H -0.0617 0.3880 0.4880 0.065 Uiso 1 1 calc R
H8B H 0.0357 0.3948 0.4369 0.065 Uiso 1 1 calc R
C8 C 0.0735(10) 0.4357(3) 0.4905(4) 0.052(2) Uani 1 1 d .
N9 N 0.0385(8) 0.4475(2) 0.5362(3) 0.0497(19) Uani 1 1 d .
H9A H 0.0844 0.4722 0.5499 0.060 Uiso 1 1 calc R
C10 C -0.0593(10) 0.4266(3) 0.5652(3) 0.047(2) Uani 1 1 d .
N11 N -0.0847(9) 0.4396(2) 0.6091(3) 0.053(2) Uani 1 1 d .
H11A H -0.0424 0.4637 0.6254 0.063 Uiso 1 1 calc R
C11A C -0.1826(10) 0.4129(3) 0.6285(3) 0.050(2) Uani 1 1 d .
C12 C -0.2534(12) 0.4103(3) 0.6723(4) 0.064(3) Uani 1 1 d .
H12A H -0.2406 0.4306 0.6971 0.077 Uiso 1 1 calc R
C13 C -0.3446(11) 0.3768(4) 0.6789(5) 0.069(3) Uani 1 1 d .
H13A H -0.3902 0.3735 0.7094 0.083 Uiso 1 1 calc R
C14 C -0.3689(12) 0.3493(3) 0.6427(5) 0.070(3) Uani 1 1 d .
H14A H -0.4351 0.3276 0.6481 0.084 Uiso 1 1 calc R
C15 C -0.3022(9) 0.3510(3) 0.5987(4) 0.055(3) Uani 1 1 d .
H15A H -0.3182 0.3307 0.5741 0.066 Uiso 1 1 calc R
C15A C -0.2096(10) 0.3839(3) 0.5914(3) 0.054(3) Uani 1 1 d .
N16 N -0.1279(8) 0.3926(2) 0.5507(3) 0.052(2) Uani 1 1 d .
N21 N 0.4407(9) 0.5387(2) 0.4430(3) 0.055(2) Uani 1 1 d .
C21A C 0.4144(11) 0.5527(3) 0.4909(4) 0.052(2) Uani 1 1 d .
N22 N 0.3170(8) 0.5298(2) 0.5142(3) 0.0476(19) Uani 1 1 d .
C22A C 0.2916(9) 0.5423(3) 0.5622(3) 0.045(2) Uani 1 1 d .
N23 N 0.1892(8) 0.5196(2) 0.5842(3) 0.053(2) Uani 1 1 d .
C23A C 0.1591(10) 0.5301(3) 0.6308(3) 0.049(2) Uani 1 1 d .
N24 N 0.0514(7) 0.5061(2) 0.6517(3) 0.0482(19) Uani 1 1 d .
C25 C 0.0178(10) 0.5142(3) 0.6968(3) 0.049(2) Uani 1 1 d .
H25A H -0.0563 0.4981 0.7105 0.059 Uiso 1 1 calc R
C25A C 0.0829(10) 0.5453(3) 0.7274(4) 0.054(2) Uani 1 1 d .
C26 C 0.0419(11) 0.5524(3) 0.7763(4) 0.060(3) Uani 1 1 d .
H26A H -0.0273 0.5350 0.7906 0.072 Uiso 1 1 calc R
C27 C 0.0993(12) 0.5836(4) 0.8032(4) 0.072(3) Uani 1 1 d .
H27A H 0.0679 0.5885 0.8356 0.086 Uiso 1 1 calc R
C28 C 0.2024(12) 0.6081(3) 0.7839(4) 0.063(3) Uani 1 1 d .
C29 C 0.2476(11) 0.6013(3) 0.7373(3) 0.054(2) Uani 1 1 d .
H29A H 0.3213 0.6180 0.7244 0.065 Uiso 1 1 calc R
C29A C 0.1867(10) 0.5701(3) 0.7087(3) 0.048(2) Uani 1 1 d .
C29B C 0.2296(9) 0.5621(3) 0.6592(3) 0.043(2) Uani 1 1 d .
C30 C 0.3400(10) 0.5830(3) 0.6342(3) 0.054(3) Uani 1 1 d .
H30A H 0.3963 0.6034 0.6512 0.065 Uiso 1 1 calc R
C30A C 0.3674(10) 0.5741(3) 0.5845(3) 0.048(2) Uani 1 1 d .
C31 C 0.4663(10) 0.5963(3) 0.5595(3) 0.049(2) Uani 1 1 d .
H31A H 0.5201 0.6177 0.5755 0.059 Uiso 1 1 calc R
C31A C 0.4864(10) 0.5873(3) 0.5109(3) 0.050(2) Uani 1 1 d .
C32 C 0.6500(10) 0.6487(3) 0.4926(3) 0.047(2) Uani 1 1 d .
H32A H 0.6368 0.6596 0.5246 0.056 Uiso 1 1 calc R
C32A C 0.5855(10) 0.6121(3) 0.4790(3) 0.052(2) Uani 1 1 d .
C33 C 0.7316(10) 0.6691(3) 0.4605(3) 0.053(3) Uani 1 1 d .
C34 C 0.7610(11) 0.6503(3) 0.4154(4) 0.054(2) Uani 1 1 d .
H34A H 0.8245 0.6636 0.3939 0.065 Uiso 1 1 calc R
C35 C 0.7043(11) 0.6150(3) 0.4017(4) 0.062(3) Uani 1 1 d .
H35A H 0.7259 0.6041 0.3704 0.075 Uiso 1 1 calc R
C35A C 0.6117(11) 0.5929(3) 0.4325(4) 0.058(3) Uani 1 1 d .
C36 C 0.5349(10) 0.5578(3) 0.4172(3) 0.048(2) Uani 1 1 d .
H36A H 0.5533 0.5472 0.3854 0.058 Uiso 1 1 calc R
C37 C 0.2663(16) 0.6453(4) 0.8131(5) 0.085(4) Uani 1 1 d .
C38 C 0.2035(19) 0.6490(5) 0.8643(5) 0.116(5) Uani 1 1 d .
H38A H 0.2456 0.6729 0.8813 0.173 Uiso 1 1 calc R
H38B H 0.2277 0.6246 0.8836 0.173 Uiso 1 1 calc R
H38C H 0.0970 0.6520 0.8607 0.173 Uiso 1 1 calc R
C39 C 0.4249(17) 0.6487(6) 0.8117(7) 0.159(9) Uani 1 1 d .
H39A H 0.4538 0.6463 0.7774 0.238 Uiso 1 1 calc R
H39B H 0.4710 0.6269 0.8316 0.238 Uiso 1 1 calc R
H39C H 0.4564 0.6751 0.8251 0.238 Uiso 1 1 calc R
C40 C 0.223(2) 0.6843(5) 0.7856(6) 0.152(8) Uani 1 1 d .
H40A H 0.2631 0.6839 0.7527 0.229 Uiso 1 1 calc R
H40B H 0.2624 0.7078 0.8042 0.229 Uiso 1 1 calc R
H40C H 0.1164 0.6863 0.7824 0.229 Uiso 1 1 calc R
C41 C 0.7903(12) 0.7125(3) 0.4708(4) 0.065(3) Uani 1 1 d .
C42 C 0.7619(13) 0.7265(4) 0.5218(4) 0.075(3) Uani 1 1 d .
H42A H 0.8127 0.7086 0.5459 0.113 Uiso 1 1 calc R
H42B H 0.6566 0.7257 0.5267 0.113 Uiso 1 1 calc R
H42C H 0.7978 0.7544 0.5263 0.113 Uiso 1 1 calc R
C43 C 0.9559(13) 0.7152(4) 0.4630(5) 0.087(4) Uani 1 1 d .
H43A H 1.0084 0.6967 0.4860 0.130 Uiso 1 1 calc R
H43B H 0.9895 0.7431 0.4692 0.130 Uiso 1 1 calc R
H43C H 0.9748 0.7075 0.4290 0.130 Uiso 1 1 calc R
C44 C 0.7107(17) 0.7408(4) 0.4346(5) 0.097(4) Uani 1 1 d .
H44A H 0.6054 0.7394 0.4394 0.145 Uiso 1 1 calc R
H44B H 0.7301 0.7326 0.4008 0.145 Uiso 1 1 calc R
H44C H 0.7450 0.7687 0.4403 0.145 Uiso 1 1 calc R
B1 B 0.5237(12) 0.3134(4) 0.8335(5) 0.057(3) Uani 1 1 d .
C45 C 0.6208(10) 0.2818(3) 0.8030(3) 0.049(2) Uani 1 1 d .
C46 C 0.6005(11) 0.2713(3) 0.7541(4) 0.059(3) Uani 1 1 d .
H46A H 0.5229 0.2840 0.7354 0.071 Uiso 1 1 calc R
C47 C 0.6898(11) 0.2421(4) 0.7294(4) 0.066(3) Uani 1 1 d .
C48 C 0.7946(10) 0.2222(3) 0.7575(4) 0.052(2) Uani 1 1 d .
H48A H 0.8499 0.2015 0.7426 0.063 Uiso 1 1 calc R
C49 C 0.8227(12) 0.2308(4) 0.8053(4) 0.069(3) Uani 1 1 d .
C50 C 0.7353(10) 0.2612(3) 0.8279(4) 0.055(3) Uani 1 1 d .
H50A H 0.7566 0.2677 0.8617 0.066 Uiso 1 1 calc R
C51 C 0.6691(11) 0.2336(3) 0.6776(5) 0.080(4) Uani 1 1 d D
C52 C 0.9350(12) 0.2121(3) 0.8333(4) 0.079(4) Uani 1 1 d D
C53 C 0.4240(11) 0.2903(3) 0.8707(3) 0.054(2) Uani 1 1 d .
C54 C 0.4229(11) 0.2476(3) 0.8762(4) 0.055(3) Uani 1 1 d .
H54A H 0.4866 0.2317 0.8573 0.067 Uiso 1 1 calc R
C55 C 0.3311(13) 0.2278(4) 0.9086(4) 0.066(3) Uani 1 1 d .
C56 C 0.2389(12) 0.2486(4) 0.9382(5) 0.075(3) Uani 1 1 d .
H56A H 0.1776 0.2350 0.9602 0.090 Uiso 1 1 calc R
C57 C 0.2406(12) 0.2909(4) 0.9339(4) 0.072(3) Uani 1 1 d .
C58 C 0.3254(11) 0.3112(4) 0.9006(4) 0.062(3) Uani 1 1 d .
H58A H 0.3173 0.3399 0.8978 0.075 Uiso 1 1 calc R
C59 C 0.3357(11) 0.1835(5) 0.9094(4) 0.089(4) Uani 1 1 d D
C60 C 0.1451(17) 0.3128(4) 0.9599(6) 0.107(5) Uani 1 1 d DU
C61 C 0.6297(10) 0.3449(3) 0.8638(4) 0.052(2) Uani 1 1 d .
C62 C 0.6394(11) 0.3518(3) 0.9138(4) 0.055(2) Uani 1 1 d .
H62A H 0.5755 0.3369 0.9338 0.066 Uiso 1 1 calc R
C63 C 0.7359(11) 0.3789(4) 0.9375(4) 0.067(3) Uani 1 1 d .
C64 C 0.8253(12) 0.4030(4) 0.9118(4) 0.071(3) Uani 1 1 d .
H64A H 0.8849 0.4231 0.9278 0.085 Uiso 1 1 calc R
C65 C 0.8262(13) 0.3971(4) 0.8612(5) 0.079(3) Uani 1 1 d .
C66 C 0.7356(10) 0.3686(3) 0.8370(4) 0.068(3) Uani 1 1 d .
H66A H 0.7428 0.3644 0.8024 0.081 Uiso 1 1 calc R
C67 C 0.7302(15) 0.3824(4) 0.9907(6) 0.122(7) Uani 1 1 d D
C68 C 0.9282(18) 0.4188(5) 0.8323(6) 0.30(2) Uani 1 1 d D
C69 C 0.4104(10) 0.3388(3) 0.7958(3) 0.049(2) Uani 1 1 d .
C70 C 0.4143(10) 0.3807(3) 0.7866(3) 0.049(2) Uani 1 1 d .
H70A H 0.4884 0.3964 0.8033 0.058 Uiso 1 1 calc R
C71 C 0.3171(12) 0.4003(3) 0.7548(4) 0.058(3) Uani 1 1 d .
C72 C 0.2022(10) 0.3797(3) 0.7311(4) 0.057(3) Uani 1 1 d .
H72A H 0.1325 0.3932 0.7097 0.068 Uiso 1 1 calc R
C73 C 0.1945(10) 0.3380(3) 0.7404(4) 0.059(3) Uani 1 1 d .
C74 C 0.2910(10) 0.3180(3) 0.7726(4) 0.065(3) Uani 1 1 d .
H74A H 0.2770 0.2899 0.7792 0.078 Uiso 1 1 calc R
C75 C 0.3316(10) 0.4450(3) 0.7477(3) 0.072(3) Uani 1 1 d D
C76 C 0.0689(10) 0.3146(3) 0.7173(3) 0.067(3) Uani 1 1 d D
F1 F 0.5387(7) 0.2457(2) 0.6569(2) 0.0846(19) Uani 1 1 d DU
F2 F 0.7684(9) 0.2517(3) 0.6500(3) 0.111(2) Uani 1 1 d DU
F3 F 0.6751(8) 0.1939(3) 0.6674(3) 0.107(2) Uani 1 1 d DU
F4 F 0.9872(8) 0.1779(2) 0.8155(3) 0.106(2) Uani 1 1 d DU
F5A F 0.9586(14) 0.2180(4) 0.8812(4) 0.077(3) Uani 0.50 1 d PDU
F5B F 0.8866(17) 0.1899(5) 0.8715(5) 0.105(5) Uani 0.50 1 d PDU
F6 F 1.0649(13) 0.2323(4) 0.8306(4) 0.165(4) Uani 1 1 d DU
F7 F 0.4680(8) 0.1663(2) 0.9091(3) 0.095(2) Uani 1 1 d DU
F8 F 0.2679(10) 0.1676(3) 0.8688(3) 0.130(3) Uani 1 1 d DU
F9 F 0.2733(9) 0.1660(3) 0.9472(3) 0.120(3) Uani 1 1 d DU
F10 F 0.1366(10) 0.3533(3) 0.9575(3) 0.134(3) Uani 1 1 d DU
F11 F 0.1201(17) 0.3005(5) 1.0053(6) 0.229(6) Uani 1 1 d DU
F12 F 0.0013(16) 0.3101(5) 0.9455(6) 0.214(5) Uani 1 1 d DU
F13A F 0.8493(16) 0.3997(5) 1.0120(6) 0.102(4) Uani 0.50 1 d PDU
F13B F 0.747(2) 0.4194(7) 1.0087(7) 0.140(6) Uani 0.50 1 d PU
F14A F 0.6072(17) 0.3956(5) 1.0070(5) 0.091(4) Uani 0.50 1 d PDU
F14B F 0.689(2) 0.3490(6) 1.0151(7) 0.136(6) Uani 0.50 1 d PDU
F15 F 0.8082(19) 0.3535(5) 1.0149(6) 0.218(6) Uani 1 1 d DU
F16 F 0.9259(10) 0.4150(3) 0.7840(4) 0.130(3) Uani 1 1 d DU
F17 F 0.9640(13) 0.4553(4) 0.8490(4) 0.167(4) Uani 1 1 d DU
F18 F 1.0698(15) 0.4043(4) 0.8356(5) 0.176(4) Uani 1 1 d DU
F19 F 0.3071(7) 0.4567(2) 0.7002(2) 0.0862(19) Uani 1 1 d DU
F20 F 0.4590(9) 0.4608(2) 0.7636(3) 0.098(2) Uani 1 1 d DU
F21 F 0.2300(9) 0.4664(2) 0.7710(3) 0.107(2) Uani 1 1 d DU
F22 F 0.0031(8) 0.3317(2) 0.6775(3) 0.106(2) Uani 1 1 d DU
F23 F -0.0422(9) 0.3133(3) 0.7478(3) 0.121(3) Uani 1 1 d DU
F24A F 0.1147(14) 0.2810(4) 0.6946(5) 0.075(4) Uani 0.50 1 d PDU
F24B F 0.0702(15) 0.2742(4) 0.7186(5) 0.078(4) Uani 0.50 1 d PDU
O101 O 0.492(9) 0.498(3) 0.112(3) 0.24(3) Uiso 0.25 1 d P
C101 C 0.589(9) 0.525(3) 0.086(3) 0.15(3) Uiso 0.25 1 d P

loop_
_atom_site_aniso_label
_atom_site_aniso_U_11
_atom_site_aniso_U_22
_atom_site_aniso_U_33
_atom_site_aniso_U_23
_atom_site_aniso_U_13
_atom_site_aniso_U_12
C1A 0.046(6) 0.073(8) 0.066(7) 0.021(6) -0.010(5) -0.001(5)
N1 0.053(5) 0.047(5) 0.041(4) -0.010(4) 0.002(4) -0.003(4)
N2 0.067(5) 0.052(5) 0.031(4) -0.011(4) 0.001(4) -0.006(4)
C2 0.068(7) 0.040(6) 0.079(8) 0.000(6) -0.037(6) 0.009(5)
N3 0.064(5) 0.051(5) 0.048(5) -0.011(4) -0.005(4) 0.004(4)
C3A 0.050(6) 0.077(8) 0.048(6) -0.005(5) -0.005(5) -0.001(6)
C4 0.092(8) 0.063(7) 0.056(7) 0.010(6) 0.002(6) -0.016(6)
C5 0.109(10) 0.071(9) 0.063(8) -0.027(7) -0.012(7) 0.027(8)
C6 0.079(7) 0.064(8) 0.060(7) -0.002(6) -0.002(6) 0.021(6)
C7 0.064(6) 0.069(7) 0.042(5) -0.010(5) 0.010(5) -0.003(5)
N8 0.063(5) 0.050(5) 0.051(4) -0.004(4) 0.015(4) -0.015(4)
C8 0.049(5) 0.045(6) 0.061(6) -0.007(5) 0.003(5) 0.003(5)
N9 0.057(5) 0.051(5) 0.041(4) -0.007(4) 0.002(4) -0.006(4)
C10 0.048(5) 0.045(6) 0.050(6) 0.003(5) 0.008(4) 0.002(5)
N11 0.062(5) 0.039(5) 0.057(5) -0.009(4) 0.001(4) -0.003(4)
C11A 0.045(5) 0.057(6) 0.048(6) 0.005(5) 0.004(4) -0.001(5)
C12 0.070(7) 0.064(7) 0.057(6) 0.003(5) 0.002(5) 0.003(6)
C13 0.050(6) 0.071(8) 0.086(8) 0.004(7) 0.005(6) -0.008(6)
C14 0.060(7) 0.056(7) 0.093(9) 0.015(7) -0.019(7) -0.012(6)
C15 0.037(5) 0.054(6) 0.075(7) 0.008(5) 0.007(5) -0.012(5)
C15A 0.055(6) 0.069(7) 0.039(5) 0.009(5) -0.002(5) -0.004(5)
N16 0.053(5) 0.046(5) 0.056(5) -0.007(4) -0.007(4) -0.007(4)
N21 0.058(5) 0.051(5) 0.056(5) -0.010(4) -0.007(4) 0.002(4)
C21A 0.058(6) 0.035(5) 0.060(6) 0.005(5) -0.005(5) -0.004(5)
N22 0.048(4) 0.051(5) 0.044(4) 0.006(4) -0.003(3) 0.002(4)
C22A 0.035(5) 0.053(6) 0.047(5) 0.003(5) -0.008(4) 0.011(5)
N23 0.048(5) 0.039(5) 0.070(5) 0.004(4) -0.006(4) -0.004(4)
C23A 0.050(5) 0.058(6) 0.038(5) -0.008(4) -0.001(4) 0.012(5)
N24 0.037(4) 0.051(5) 0.057(5) 0.003(4) -0.003(4) -0.003(4)
C25 0.052(6) 0.053(6) 0.041(5) 0.002(4) -0.004(4) -0.007(5)
C25A 0.045(5) 0.055(6) 0.060(6) 0.007(5) -0.002(5) 0.006(5)
C26 0.060(6) 0.075(8) 0.045(6) 0.010(5) 0.018(5) -0.004(6)
C27 0.075(8) 0.096(9) 0.044(6) -0.010(6) 0.003(5) -0.014(7)
C28 0.077(7) 0.074(8) 0.040(6) -0.009(5) 0.007(5) 0.001(6)
C29 0.057(6) 0.061(7) 0.045(6) 0.009(5) 0.012(5) 0.001(5)
C29A 0.046(5) 0.042(6) 0.056(6) -0.009(5) -0.003(4) 0.003(5)
C29B 0.038(5) 0.040(5) 0.049(5) -0.003(4) -0.002(4) 0.006(4)
C30 0.047(6) 0.063(7) 0.051(6) -0.005(5) -0.011(4) 0.016(5)
C30A 0.059(6) 0.039(5) 0.045(5) -0.004(4) -0.006(4) -0.013(5)
C31 0.041(5) 0.048(6) 0.056(6) -0.003(5) -0.002(4) 0.004(4)
C31A 0.058(6) 0.054(6) 0.038(5) 0.013(4) -0.005(4) 0.009(5)
C32 0.057(6) 0.047(6) 0.036(5) 0.004(4) -0.001(4) -0.008(5)
C32A 0.047(5) 0.075(7) 0.032(5) 0.009(5) -0.007(4) 0.001(5)
C33 0.048(5) 0.066(7) 0.044(5) 0.023(5) 0.005(4) 0.012(5)
C34 0.056(6) 0.054(7) 0.052(6) 0.012(5) -0.003(5) -0.018(5)
C35 0.069(7) 0.069(8) 0.049(6) 0.016(5) 0.006(5) 0.000(6)
C35A 0.064(6) 0.059(7) 0.049(6) -0.003(5) -0.010(5) -0.001(5)
C36 0.049(5) 0.057(6) 0.040(5) 0.000(5) 0.017(4) -0.005(5)
C37 0.117(11) 0.063(8) 0.076(8) -0.020(6) 0.008(7) -0.026(7)
C38 0.164(14) 0.117(12) 0.069(8) -0.026(8) 0.041(9) -0.038(11)
C39 0.091(11) 0.22(2) 0.162(16) -0.122(16) 0.007(11) -0.056(12)
C40 0.26(2) 0.087(12) 0.110(12) -0.023(10) 0.048(14) -0.022(14)
C41 0.066(7) 0.065(7) 0.064(7) -0.001(6) -0.010(5) -0.020(6)
C42 0.089(8) 0.076(8) 0.060(7) 0.007(6) 0.007(6) -0.016(7)
C43 0.079(8) 0.097(10) 0.083(8) 0.022(7) -0.002(7) -0.036(7)
C44 0.138(12) 0.057(8) 0.091(9) -0.002(7) -0.021(8) 0.002(8)
B1 0.049(6) 0.049(7) 0.071(8) -0.019(6) -0.012(6) 0.000(6)
C45 0.054(6) 0.054(6) 0.037(5) 0.010(4) -0.002(4) -0.016(5)
C46 0.055(6) 0.044(6) 0.077(7) -0.005(5) -0.012(5) 0.020(5)
C47 0.055(6) 0.081(8) 0.060(7) -0.014(6) -0.012(5) -0.012(6)
C48 0.056(6) 0.045(6) 0.055(6) -0.013(4) -0.012(5) 0.009(5)
C49 0.063(7) 0.080(8) 0.064(7) -0.009(6) -0.011(5) 0.014(6)
C50 0.054(6) 0.057(6) 0.052(6) -0.007(5) -0.009(5) 0.006(5)
C51 0.084(8) 0.045(7) 0.107(10) 0.008(6) -0.041(7) 0.004(6)
C52 0.063(7) 0.058(8) 0.117(11) -0.013(7) 0.004(7) 0.025(6)
C53 0.058(6) 0.051(6) 0.052(6) 0.018(5) -0.002(5) 0.003(5)
C54 0.054(6) 0.060(7) 0.051(6) 0.004(5) -0.013(5) 0.006(5)
C55 0.066(7) 0.058(8) 0.072(7) 0.016(6) -0.031(6) -0.005(6)
C56 0.056(7) 0.081(10) 0.086(8) 0.032(7) -0.006(6) -0.014(7)
C57 0.063(7) 0.073(9) 0.082(8) -0.007(7) 0.029(6) 0.003(6)
C58 0.056(6) 0.078(8) 0.052(6) 0.011(5) 0.000(5) -0.002(6)
C59 0.073(8) 0.133(13) 0.056(7) -0.015(7) -0.029(6) -0.022(8)
C60 0.107(5) 0.107(5) 0.107(5) 0.0004(10) 0.0054(10) -0.0001(10)
C61 0.038(5) 0.054(6) 0.064(6) 0.013(5) 0.004(4) 0.007(5)
C62 0.054(6) 0.056(6) 0.056(6) 0.000(5) 0.010(5) -0.003(5)
C63 0.049(6) 0.092(9) 0.058(7) -0.015(6) -0.002(5) -0.003(6)
C64 0.069(7) 0.096(9) 0.048(6) -0.021(6) 0.002(5) -0.033(7)
C65 0.062(7) 0.074(8) 0.103(10) -0.022(7) 0.021(7) -0.005(6)
C66 0.043(6) 0.072(8) 0.087(8) -0.019(6) -0.003(5) 0.001(5)
C67 0.148(15) 0.057(9) 0.150(15) 0.001(9) -0.097(13) -0.016(9)
C68 0.22(2) 0.31(3) 0.38(4) -0.30(3) 0.22(3) -0.22(3)
C69 0.044(5) 0.062(7) 0.041(5) -0.007(4) 0.009(4) 0.009(5)
C70 0.053(6) 0.039(6) 0.054(6) 0.002(4) 0.001(4) 0.004(5)
C71 0.072(7) 0.041(6) 0.061(6) 0.009(5) 0.000(5) 0.013(5)
C72 0.044(5) 0.068(7) 0.058(6) 0.020(5) -0.001(5) 0.014(5)
C73 0.037(5) 0.070(8) 0.071(7) -0.003(6) 0.014(5) 0.016(5)
C74 0.046(6) 0.068(7) 0.080(7) 0.018(6) -0.002(5) 0.010(5)
C75 0.069(7) 0.085(9) 0.064(7) 0.039(6) 0.018(6) 0.030(7)
C76 0.047(6) 0.118(10) 0.037(5) 0.026(6) 0.009(5) 0.014(6)
F1 0.085(2) 0.085(2) 0.084(2) -0.0002(10) 0.0027(10) 0.0012(10)
F2 0.111(3) 0.111(3) 0.111(3) 0.0000(10) 0.0058(10) -0.0003(10)
F3 0.108(2) 0.107(2) 0.106(2) -0.0008(10) 0.0038(10) 0.0006(10)
F4 0.106(2) 0.106(2) 0.106(2) -0.0006(10) 0.0039(10) 0.0019(10)
F5A 0.077(3) 0.077(4) 0.077(3) -0.0002(10) 0.0031(10) 0.0011(10)
F5B 0.105(5) 0.105(5) 0.105(5) 0.0004(10) 0.0048(10) 0.0007(10)
F6 0.165(4) 0.165(4) 0.165(4) 0.0005(10) 0.0069(10) 0.0001(10)
F7 0.095(2) 0.095(2) 0.096(2) 0.0012(10) 0.0036(10) 0.0002(10)
F8 0.130(3) 0.129(3) 0.131(3) 0.0000(10) 0.0040(10) -0.0004(10)
F9 0.120(3) 0.120(3) 0.121(3) 0.0012(10) 0.0054(10) -0.0007(10)
F10 0.134(3) 0.134(3) 0.134(3) -0.0005(10) 0.0082(10) 0.0001(10)
F11 0.229(6) 0.229(6) 0.228(6) 0.0003(10) 0.0116(11) 0.0005(10)
F12 0.214(5) 0.215(5) 0.215(5) -0.0004(10) 0.0109(11) 0.0002(10)
F13A 0.102(5) 0.103(5) 0.102(5) -0.0005(10) 0.0046(10) -0.0005(10)
F13B 0.140(6) 0.140(6) 0.139(6) -0.0001(10) 0.0069(11) 0.0001(10)
F14A 0.091(4) 0.091(4) 0.090(4) -0.0006(10) 0.0044(10) 0.0006(10)
F14B 0.137(6) 0.136(6) 0.136(6) 0.0000(10) 0.0064(11) -0.0007(10)
F15 0.219(6) 0.219(6) 0.218(6) 0.0000(10) 0.0106(11) 0.0007(10)
F16 0.130(3) 0.130(3) 0.130(3) -0.0001(10) 0.0065(10) -0.0011(10)
F17 0.167(4) 0.166(4) 0.167(4) 0.0001(10) 0.0087(10) -0.0012(10)
F18 0.176(4) 0.177(4) 0.176(4) 0.0004(10) 0.0091(10) -0.0005(10)
F19 0.087(2) 0.086(2) 0.086(2) 0.0013(10) 0.0047(10) 0.0009(10)
F20 0.099(2) 0.098(2) 0.099(2) 0.0015(10) 0.0042(10) -0.0003(10)
F21 0.107(2) 0.106(2) 0.107(2) 0.0006(10) 0.0066(10) 0.0008(10)
F22 0.106(2) 0.107(2) 0.106(2) 0.0007(10) 0.0044(10) -0.0006(10)
F23 0.121(3) 0.122(3) 0.121(3) -0.0001(10) 0.0058(10) -0.0011(10)
F24A 0.075(4) 0.075(4) 0.075(4) -0.0003(10) 0.0032(10) -0.0001(10)
F24B 0.078(4) 0.078(4) 0.078(4) 0.0001(10) 0.0033(10) -0.0002(10)

loop_
_atom_type_symbol
_atom_type_description
_atom_type_scat_dispersion_real
_atom_type_scat_dispersion_imag
_atom_type_scat_source
C C 0.0181 0.0091 'International Tables Vol C Tables 4.2.6.8 and 6.1.1.4'
H H 0.0000 0.0000 'International Tables Vol C Tables 4.2.6.8 and 6.1.1.4'
B B 0.0090 0.0039 'International Tables Vol C Tables 4.2.6.8 and 6.1.1.4'
N N 0.0311 0.0180 'International Tables Vol C Tables 4.2.6.8 and 6.1.1.4'
F F 0.0727 0.0534 'International Tables Vol C Tables 4.2.6.8 and 6.1.1.4'
O O 0.0492 0.0322 'International Tables Vol C Tables 4.2.6.8 and 6.1.1.4'

loop_
_geom_angle_atom_site_label_1
_geom_angle_atom_site_label_2
_geom_angle_atom_site_label_3
_geom_angle
C7 C1A N1 132.5(10)
C7 C1A C3A 125.1(10)
N1 C1A C3A 102.3(8)
C1A N1 C2 107.4(8)
C1A N1 H1A 126.3
C2 N1 H1A 126.3
C2 N2 C8 122.4(8)
C2 N2 H2A 118.8
C8 N2 H2A 118.8
N2 C2 N3 127.1(11)
N2 C2 N1 119.9(9)
N3 C2 N1 113.1(10)
C3A N3 C2 105.2(9)
N3 C3A C4 132.5(10)
N3 C3A C1A 112.0(9)
C4 C3A C1A 115.5(10)
C5 C4 C3A 119.4(10)
C5 C4 H4A 120.3
C3A C4 H4A 120.3
C4 C5 C6 123.3(10)
C4 C5 H5A 118.3
C6 C5 H5A 118.4
C5 C6 C7 120.4(11)
C5 C6 H6A 119.8
C7 C6 H6A 119.8
C1A C7 C6 116.1(10)
C1A C7 H7A 121.9
C6 C7 H7A 121.9
C8 N8 H8A 120.0
C8 N8 H8B 120.0
H8A N8 H8B 120.0
N8 C8 N9 119.9(9)
N8 C8 N2 121.1(8)
N9 C8 N2 118.9(8)
C8 N9 C10 124.0(8)
C8 N9 H9A 118.0
C10 N9 H9A 118.0
N11 C10 N16 116.4(8)
N11 C10 N9 120.1(9)
N16 C10 N9 123.5(8)
C10 N11 C11A 106.9(8)
C10 N11 H11A 126.6
C11A N11 H11A 126.6
C12 C11A N11 135.1(10)
C12 C11A C15A 120.0(9)
N11 C11A C15A 104.9(8)
C11A C12 C13 117.8(10)
C11A C12 H12A 121.1
C13 C12 H12A 121.1
C14 C13 C12 121.1(11)
C14 C13 H13A 119.4
C12 C13 H13A 119.4
C13 C14 C15 122.8(11)
C13 C14 H14A 118.6
C15 C14 H14A 118.6
C14 C15 C15A 117.1(10)
C14 C15 H15A 121.4
C15A C15 H15A 121.4
N16 C15A C15 128.7(9)
N16 C15A C11A 110.2(8)
C15 C15A C11A 121.1(9)
C10 N16 C15A 101.7(8)
C36 N21 C21A 119.0(8)
N22 C21A N21 113.3(8)
N22 C21A C31A 125.4(9)
N21 C21A C31A 121.3(9)
C21A N22 C22A 114.5(8)
N23 C22A C30A 124.6(9)
N23 C22A N22 113.4(8)
C30A C22A N22 122.0(9)
C23A N23 C22A 116.4(8)
N23 C23A N24 114.2(8)
N23 C23A C29B 125.5(9)
N24 C23A C29B 120.3(8)
C25 N24 C23A 117.7(8)
N24 C25 C25A 125.4(9)
N24 C25 H25A 117.3
C25A C25 H25A 117.3
C29A C25A C25 119.4(9)
C29A C25A C26 117.9(9)
C25 C25A C26 122.7(9)
C27 C26 C25A 121.1(10)
C27 C26 H26A 119.4
C25A C26 H26A 119.4
C26 C27 C28 120.2(10)
C26 C27 H27A 119.9
C28 C27 H27A 119.9
C27 C28 C29 120.1(10)
C27 C28 C37 121.5(10)
C29 C28 C37 118.4(10)
C29A C29 C28 120.4(10)
C29A C29 H29A 119.8
C28 C29 H29A 119.8
C29 C29A C25A 120.2(9)
C29 C29A C29B 122.3(9)
C25A C29A C29B 117.5(8)
C30 C29B C29A 126.0(8)
C30 C29B C23A 114.4(8)
C29A C29B C23A 119.6(8)
C30A C30 C29B 121.0(9)
C30A C30 H30A 119.5
C29B C30 H30A 119.5
C31 C30A C22A 121.3(9)
C31 C30A C30 120.8(9)
C22A C30A C30 117.9(9)
C30A C31 C31A 118.9(9)
C30A C31 H31A 120.6
C31A C31 H31A 120.6
C31 C31A C21A 117.5(9)
C31 C31A C32A 122.9(9)
C21A C31A C32A 119.6(8)
C33 C32 C32A 120.2(9)
C33 C32 H32A 119.9
C32A C32 H32A 119.9
C32 C32A C35A 121.8(9)
C32 C32A C31A 124.9(8)
C35A C32A C31A 113.2(9)
C32 C33 C34 118.4(10)
C32 C33 C41 122.7(9)
C34 C33 C41 118.9(8)
C35 C34 C33 122.9(9)
C35 C34 H34A 118.5
C33 C34 H34A 118.5
C34 C35 C35A 121.5(10)
C34 C35 H35A 119.2
C35A C35 H35A 119.2
C35 C35A C36 123.5(9)
C35 C35A C32A 114.9(9)
C36 C35A C32A 121.1(9)
N21 C36 C35A 125.1(9)
N21 C36 H36A 117.4
C35A C36 H36A 117.4
C39 C37 C40 99.1(14)
C39 C37 C28 113.4(11)
C40 C37 C28 109.3(11)
C39 C37 C38 115.9(13)
C40 C37 C38 106.0(12)
C28 C37 C38 111.9(10)
C37 C38 H38A 109.5
C37 C38 H38B 109.5
H38A C38 H38B 109.5
C37 C38 H38C 109.5
H38A C38 H38C 109.5
H38B C38 H38C 109.5
C37 C39 H39A 109.5
C37 C39 H39B 109.5
H39A C39 H39B 109.5
C37 C39 H39C 109.5
H39A C39 H39C 109.5
H39B C39 H39C 109.5
C37 C40 H40A 109.5
C37 C40 H40B 109.5
H40A C40 H40B 109.5
C37 C40 H40C 109.5
H40A C40 H40C 109.5
H40B C40 H40C 109.5
C42 C41 C44 108.0(10)
C42 C41 C33 112.2(9)
C44 C41 C33 107.4(8)
C42 C41 C43 109.0(9)
C44 C41 C43 108.8(10)
C33 C41 C43 111.4(9)
C41 C42 H42A 109.5
C41 C42 H42B 109.5
H42A C42 H42B 109.5
C41 C42 H42C 109.5
H42A C42 H42C 109.5
H42B C42 H42C 109.5
C41 C43 H43A 109.5
C41 C43 H43B 109.5
H43A C43 H43B 109.5
C41 C43 H43C 109.5
H43A C43 H43C 109.5
H43B C43 H43C 109.5
C41 C44 H44A 109.5
C41 C44 H44B 109.5
H44A C44 H44B 109.5
C41 C44 H44C 109.5
H44A C44 H44C 109.5
H44B C44 H44C 109.5
C53 B1 C61 109.6(9)
C53 B1 C45 111.3(9)
C61 B1 C45 109.8(8)
C53 B1 C69 105.8(8)
C61 B1 C69 109.5(8)
C45 B1 C69 110.8(8)
C46 C45 C50 114.1(9)
C46 C45 B1 126.9(9)
C50 C45 B1 119.0(8)
C45 C46 C47 124.1(9)
C45 C46 H46A 117.9
C47 C46 H46A 117.9
C48 C47 C46 117.2(9)
C48 C47 C51 120.7(10)
C46 C47 C51 122.1(9)
C49 C48 C47 122.5(10)
C49 C48 H48A 118.7
C47 C48 H48A 118.7
C48 C49 C52 122.4(10)
C48 C49 C50 118.3(9)
C52 C49 C50 119.3(9)
C45 C50 C49 123.7(9)
C45 C50 H50A 118.2
C49 C50 H50A 118.2
F3 C51 F2 106.4(10)
F3 C51 F1 104.3(8)
F2 C51 F1 104.4(8)
F3 C51 C47 112.7(9)
F2 C51 C47 113.4(9)
F1 C51 C47 114.8(10)
F5A C52 F4 116.0(11)
F5A C52 F5B 51.2(9)
F4 C52 F5B 87.5(10)
F5A C52 F6 83.1(10)
F4 C52 F6 93.6(9)
F5B C52 F6 128.2(12)
F5A C52 C49 123.5(10)
F4 C52 C49 116.7(10)
F5B C52 C49 113.1(11)
F6 C52 C49 112.3(11)
C54 C53 C58 114.4(9)
C54 C53 B1 123.5(9)
C58 C53 B1 122.1(9)
C53 C54 C55 122.4(10)
C53 C54 H54A 118.8
C55 C54 H54A 118.8
C56 C55 C54 122.4(11)
C56 C55 C59 120.5(11)
C54 C55 C59 117.1(12)
C55 C56 C57 116.0(11)
C55 C56 H56A 122.0
C57 C56 H56A 122.0
C60 C57 C58 118.5(12)
C60 C57 C56 118.4(12)
C58 C57 C56 122.8(10)
C57 C58 C53 121.9(11)
C57 C58 H58A 119.0
C53 C58 H58A 119.0
F9 C59 F7 104.3(10)
F9 C59 F8 105.4(10)
F7 C59 F8 102.4(10)
F9 C59 C55 115.6(11)
F7 C59 C55 116.6(10)
F8 C59 C55 111.2(10)
F11 C60 F10 109.6(14)
F11 C60 F12 92.2(14)
F10 C60 F12 89.9(12)
F11 C60 C57 117.7(14)
F10 C60 C57 122.8(13)
F12 C60 C57 117.2(14)
C62 C61 C66 113.0(9)
C62 C61 B1 127.9(9)
C66 C61 B1 119.0(9)
C61 C62 C63 124.7(10)
C61 C62 H62A 117.6
C63 C62 H62A 117.6
C64 C63 C62 121.6(10)
C64 C63 C67 121.2(10)
C62 C63 C67 117.1(11)
C63 C64 C65 117.4(10)
C63 C64 H64A 121.3
C65 C64 H64A 121.3
C64 C65 C66 121.9(11)
C64 C65 C68 120.4(11)
C66 C65 C68 117.7(11)
C65 C66 C61 121.1(11)
C65 C66 H66A 119.4
C61 C66 H66A 119.5
F13B C67 F14A 69.8(13)
F13B C67 F13A 50.8(10)
F14A C67 F13A 114.3(15)
F13B C67 F15 115.0(15)
F14A C67 F15 121.3(17)
F13A C67 F15 71.8(11)
F13B C67 F14B 127.0(19)
F14A C67 F14B 80.6(16)
F13A C67 F14B 112.4(15)
F15 C67 F14B 48.6(10)
F13B C67 C63 115.6(14)
F14A C67 C63 115.8(11)
F13A C67 C63 113.2(14)
F15 C67 C63 112.8(14)
F14B C67 C63 116.7(13)
F16 C68 F17 114.9(16)
F16 C68 F18 90.1(11)
F17 C68 F18 94.3(12)
F16 C68 C65 121.1(12)
F17 C68 C65 115.0(12)
F18 C68 C65 115.2(16)
C70 C69 C74 115.0(9)
C70 C69 B1 126.1(8)
C74 C69 B1 118.7(9)
C71 C70 C69 123.6(9)
C71 C70 H70A 118.2
C69 C70 H70A 118.2
C70 C71 C72 121.2(9)
C70 C71 C75 119.0(9)
C72 C71 C75 119.7(9)
C73 C72 C71 116.2(9)
C73 C72 H72A 121.9
C71 C72 H72A 121.9
C74 C73 C72 123.0(10)
C74 C73 C76 118.4(10)
C72 C73 C76 118.3(9)
C73 C74 C69 120.7(10)
C73 C74 H74A 119.7
C69 C74 H74A 119.7
F20 C75 F21 105.0(9)
F20 C75 F19 107.5(8)
F21 C75 F19 102.1(7)
F20 C75 C71 115.2(8)
F21 C75 C71 112.9(9)
F19 C75 C71 113.0(9)
F24B C76 F22 116.5(11)
F24B C76 F24A 35.5(7)
F22 C76 F24A 96.6(9)
F24B C76 F23 87.6(10)
F22 C76 F23 100.7(8)
F24A C76 F23 121.2(11)
F24B C76 C73 119.8(9)
F22 C76 C73 115.4(9)
F24A C76 C73 111.3(9)
F23 C76 C73 110.5(8)
F5B F5A C52 66.2(8)
F5B F5A F6 111.2(10)
C52 F5A F6 49.6(6)
F5A F5B C52 62.6(8)
C52 F6 F5A 47.3(6)
F13B F13A C67 63.8(14)
F13B F13A F15 110.9(16)
C67 F13A F15 54.2(7)
F13A F13B C67 65.4(13)
F13A F13B F14A 113.8(19)
C67 F13B F14A 54.7(10)
C67 F14A F13B 55.6(11)
C67 F14A F14B 50.7(9)
F13B F14A F14B 95.5(13)
F15 F14B C67 65.5(10)
F15 F14B F14A 107.8(14)
C67 F14B F14A 48.7(9)
F14B F15 C67 65.9(10)
F14B F15 F13A 111.7(14)
C67 F15 F13A 54.0(7)
F24B F24A C76 71.4(11)
F24A F24B C76 73.1(11)

loop_
_geom_bond_atom_site_label_1
_geom_bond_atom_site_label_2
_geom_bond_distance
C1A C7 1.371(14)
C1A N1 1.392(13)
C1A C3A 1.470(14)
N1 C2 1.383(13)
N1 H1A 0.9800
N2 C2 1.358(13)
N2 C8 1.358(12)
N2 H2A 0.9800
C2 N3 1.338(12)
N3 C3A 1.333(12)
C3A C4 1.427(15)
C4 C5 1.364(16)
C4 H4A 0.9500
C5 C6 1.412(17)
C5 H5A 0.9500
C6 C7 1.415(14)
C6 H6A 0.9500
C7 H7A 0.9500
N8 C8 1.319(11)
N8 H8A 0.9800
N8 H8B 0.9800
C8 N9 1.350(11)
N9 C10 1.399(11)
N9 H9A 0.9800
C10 N11 1.296(11)
C10 N16 1.332(11)
N11 C11A 1.375(12)
N11 H11A 0.9800
C11A C12 1.379(14)
C11A C15A 1.400(13)
C12 C13 1.400(15)
C12 H12A 0.9500
C13 C14 1.344(15)
C13 H13A 0.9500
C14 C15 1.368(15)
C14 H14A 0.9500
C15 C15A 1.393(13)
C15 H15A 0.9500
C15A N16 1.393(12)
N21 C36 1.297(11)
N21 C21A 1.410(12)
C21A N22 1.346(12)
C21A C31A 1.411(13)
N22 C22A 1.393(11)
C22A N23 1.360(12)
C22A C30A 1.378(12)
N23 C23A 1.350(11)
C23A N24 1.402(12)
C23A C29B 1.437(12)
N24 C25 1.301(11)
C25 C25A 1.428(13)
C25 H25A 0.9500
C25A C29A 1.367(13)
C25A C26 1.416(13)
C26 C27 1.349(14)
C26 H26A 0.9500
C27 C28 1.364(15)
C27 H27A 0.9500
C28 C29 1.366(13)
C28 C37 1.556(15)
C29 C29A 1.388(13)
C29 H29A 0.9500
C29A C29B 1.439(13)
C29B C30 1.420(13)
C30 C30A 1.411(13)
C30 H30A 0.9500
C30A C31 1.369(13)
C31 C31A 1.368(13)
C31 H31A 0.9500
C31A C32A 1.520(13)
C32 C33 1.350(12)
C32 C32A 1.385(13)
C32 H32A 0.9500
C32A C35A 1.436(13)
C33 C34 1.406(14)
C33 C41 1.544(14)
C34 C35 1.317(14)
C34 H34A 0.9500
C35 C35A 1.419(14)
C35 H35A 0.9500
C35A C36 1.404(13)
C36 H36A 0.9500
C37 C39 1.458(19)
C37 C40 1.52(2)
C37 C38 1.530(17)
C38 H38A 0.9800
C38 H38B 0.9800
C38 H38C 0.9800
C39 H39A 0.9800
C39 H39B 0.9800
C39 H39C 0.9800
C40 H40A 0.9800
C40 H40B 0.9800
C40 H40C 0.9800
C41 C42 1.491(15)
C41 C44 1.512(16)
C41 C43 1.543(16)
C42 H42A 0.9800
C42 H42B 0.9800
C42 H42C 0.9800
C43 H43A 0.9800
C43 H43B 0.9800
C43 H43C 0.9800
C44 H44A 0.9800
C44 H44B 0.9800
C44 H44C 0.9800
B1 C53 1.586(16)
B1 C61 1.617(15)
B1 C45 1.619(15)
B1 C69 1.646(15)
C45 C46 1.372(13)
C45 C50 1.394(13)
C46 C47 1.447(14)
C46 H46A 0.9500
C47 C48 1.363(13)
C47 C51 1.435(15)
C48 C49 1.338(13)
C48 H48A 0.9500
C49 C52 1.390(15)
C49 C50 1.435(14)
C50 H50A 0.9500
C51 F3 1.335(10)
C51 F2 1.343(11)
C51 F1 1.353(9)
C52 F5A 1.319(12)
C52 F4 1.323(10)
C52 F5B 1.360(13)
C52 F6 1.366(11)
C53 C54 1.411(13)
C53 C58 1.420(14)
C54 C55 1.404(15)
C54 H54A 0.9500
C55 C56 1.375(17)
C55 C59 1.458(17)
C56 C57 1.396(16)
C56 H56A 0.9500
C57 C60 1.355(17)
C57 C58 1.388(15)
C58 H58A 0.9500
C59 F9 1.325(11)
C59 F7 1.337(11)
C59 F8 1.343(10)
C60 F11 1.326(13)
C60 F10 1.336(12)
C60 F12 1.358(13)
C61 C62 1.374(13)
C61 C66 1.462(14)
C62 C63 1.390(14)
C62 H62A 0.9500
C63 C64 1.355(15)
C63 C67 1.449(18)
C64 C65 1.382(15)
C64 H64A 0.9500
C65 C66 1.396(15)
C65 C68 1.44(2)
C66 H66A 0.9500
C67 F13B 1.32(2)
C67 F14A 1.304(13)
C67 F13A 1.336(13)
C67 F15 1.339(13)
C67 F14B 1.344(14)
C68 F16 1.313(13)
C68 F17 1.318(12)
C68 F18 1.380(13)
C69 C70 1.402(13)
C69 C74 1.412(13)
C70 C71 1.370(13)
C70 H70A 0.9500
C71 C72 1.382(14)
C71 C75 1.488(14)
C72 C73 1.398(14)
C72 H72A 0.9500
C73 C74 1.379(13)
C73 C76 1.495(15)
C74 H74A 0.9500
C75 F20 1.329(10)
C75 F21 1.347(10)
C75 F19 1.350(9)
C76 F24B 1.329(12)
C76 F22 1.333(9)
C76 F24A 1.341(12)
C76 F23 1.342(9)
F5A F5B 1.159(18)
F5A F6 1.781(17)
F13A F13B 1.14(2)
F13A F15 1.57(2)
F13B F14A 1.50(2)
F14A F14B 1.71(3)
F14B F15 1.10(2)
F24A F24B 0.814(15)
O101 C101 1.45(10)

loop_
_geom_hbond_atom_site_label_D
_geom_hbond_atom_site_label_H
_geom_hbond_atom_site_label_A
_geom_hbond_distance_DH
_geom_hbond_distance_HA
_geom_hbond_distance_DA
_geom_hbond_angle_DHA
_geom_hbond_site_symmetry_A
N1 H1A N21 0.98 1.81 2.768(11) 165.7 .
N2 H2A N22 0.98 2.00 2.979(11) 176.9 .
N8 H8A N16 0.98 1.84 2.601(11) 132.5 .
N8 H8B N3 0.98 1.88 2.630(11) 131.5 .
N8 H8A F9 0.98 2.55 3.192(12) 123.0 4_565
N8 H8B F7 0.98 2.22 2.840(11) 119.7 4_565
N9 H9A N23 0.98 2.03 3.006(11) 173.8 .
N11 H11A N24 0.98 1.77 2.745(11) 173.9 .

loop_
_geom_torsion_atom_site_label_1
_geom_torsion_atom_site_label_2
_geom_torsion_atom_site_label_3
_geom_torsion_atom_site_label_4
_geom_torsion
C7 C1A N1 C2 176.5(10)
C3A C1A N1 C2 -0.1(9)
C8 N2 C2 N3 -5.9(14)
C8 N2 C2 N1 175.4(8)
C1A N1 C2 N2 180.0(8)
C1A N1 C2 N3 1.1(10)
N2 C2 N3 C3A 179.5(9)
N1 C2 N3 C3A -1.7(10)
C2 N3 C3A C4 -179.6(11)
C2 N3 C3A C1A 1.7(10)
C7 C1A C3A N3 -178.0(9)
N1 C1A C3A N3 -1.0(10)
C7 C1A C3A C4 3.1(15)
N1 C1A C3A C4 -180.0(8)
N3 C3A C4 C5 178.1(11)
C1A C3A C4 C5 -3.2(15)
C3A C4 C5 C6 3.2(17)
C4 C5 C6 C7 -2.6(17)
N1 C1A C7 C6 -178.5(10)
C3A C1A C7 C6 -2.5(15)
C5 C6 C7 C1A 2.1(15)
C2 N2 C8 N8 0.2(14)
C2 N2 C8 N9 -177.7(8)
N8 C8 N9 C10 2.3(14)
N2 C8 N9 C10 -179.7(8)
C8 N9 C10 N11 178.7(8)
C8 N9 C10 N16 0.2(14)
N16 C10 N11 C11A -0.8(11)
N9 C10 N11 C11A -179.3(8)
C10 N11 C11A C12 -178.4(11)
C10 N11 C11A C15A 0.0(10)
N11 C11A C12 C13 -178.2(10)
C15A C11A C12 C13 3.6(14)
C11A C12 C13 C14 -3.6(15)
C12 C13 C14 C15 3.0(17)
C13 C14 C15 C15A -2.2(15)
C14 C15 C15A N16 179.2(9)
C14 C15 C15A C11A 2.2(14)
C12 C11A C15A N16 179.4(8)
N11 C11A C15A N16 0.7(10)
C12 C11A C15A C15 -3.1(14)
N11 C11A C15A C15 178.2(8)
N11 C10 N16 C15A 1.2(10)
N9 C10 N16 C15A 179.7(8)
C15 C15A N16 C10 -178.4(10)
C11A C15A N16 C10 -1.1(10)
C36 N21 C21A N22 -178.6(8)
C36 N21 C21A C31A 1.1(13)
N21 C21A N22 C22A 178.4(7)
C31A C21A N22 C22A -1.2(13)
C21A N22 C22A N23 177.9(7)
C21A N22 C22A C30A -3.7(12)
C30A C22A N23 C23A 1.8(12)
N22 C22A N23 C23A -179.9(7)
C22A N23 C23A N24 179.1(7)
C22A N23 C23A C29B -2.4(13)
N23 C23A N24 C25 179.2(8)
C29B C23A N24 C25 0.6(12)
C23A N24 C25 C25A -0.9(13)
N24 C25 C25A C29A 2.1(14)
N24 C25 C25A C26 -179.7(9)
C29A C25A C26 C27 2.3(15)
C25 C25A C26 C27 -175.9(10)
C25A C26 C27 C28 -2.2(17)
C26 C27 C28 C29 0.1(17)
C26 C27 C28 C37 177.6(11)
C27 C28 C29 C29A 1.7(16)
C37 C28 C29 C29A -175.8(10)
C28 C29 C29A C25A -1.5(14)
C28 C29 C29A C29B 179.2(9)
C25 C25A C29A C29 177.8(8)
C26 C25A C29A C29 -0.5(13)
C25 C25A C29A C29B -2.8(13)
C26 C25A C29A C29B 178.9(8)
C29 C29A C29B C30 2.7(14)
C25A C29A C29B C30 -176.7(8)
C29 C29A C29B C23A -178.1(8)
C25A C29A C29B C23A 2.5(12)
N23 C23A C29B C30 -0.5(13)
N24 C23A C29B C30 177.9(7)
N23 C23A C29B C29A -179.9(8)
N24 C23A C29B C29A -1.5(12)
C29A C29B C30 C30A -176.5(8)
C23A C29B C30 C30A 4.2(12)
N23 C22A C30A C31 -178.3(8)
N22 C22A C30A C31 3.5(13)
N23 C22A C30A C30 1.7(13)
N22 C22A C30A C30 -176.5(8)
C29B C30 C30A C31 175.1(8)
C29B C30 C30A C22A -4.9(13)
C22A C30A C31 C31A 1.9(14)
C30 C30A C31 C31A -178.1(8)
C30A C31 C31A C21A -6.4(13)
C30A C31 C31A C32A 175.6(8)
N22 C21A C31A C31 6.4(14)
N21 C21A C31A C31 -173.3(8)
N22 C21A C31A C32A -175.6(8)
N21 C21A C31A C32A 4.8(13)
C33 C32 C32A C35A 5.0(14)
C33 C32 C32A C31A -177.3(8)
C31 C31A C32A C32 -9.0(14)
C21A C31A C32A C32 173.0(9)
C31 C31A C32A C35A 168.9(8)
C21A C31A C32A C35A -9.0(12)
C32A C32 C33 C34 -6.3(13)
C32A C32 C33 C41 172.2(9)
C32 C33 C34 C35 4.8(14)
C41 C33 C34 C35 -173.7(9)
C33 C34 C35 C35A -1.7(15)
C34 C35 C35A C36 172.0(10)
C34 C35 C35A C32A 0.2(14)
C32 C32A C35A C35 -1.8(13)
C31A C32A C35A C35 -179.8(8)
C32 C32A C35A C36 -173.8(9)
C31A C32A C35A C36 8.2(12)
C21A N21 C36 C35A -2.2(14)
C35 C35A C36 N21 -174.3(9)
C32A C35A C36 N21 -3.0(15)
C27 C28 C37 C39 135.2(15)
C29 C28 C37 C39 -47.3(18)
C27 C28 C37 C40 -115.3(14)
C29 C28 C37 C40 62.2(15)
C27 C28 C37 C38 1.8(18)
C29 C28 C37 C38 179.3(12)
C32 C33 C41 C42 6.9(14)
C34 C33 C41 C42 -174.7(9)
C32 C33 C41 C44 -111.6(11)
C34 C33 C41 C44 66.8(12)
C32 C33 C41 C43 129.3(10)
C34 C33 C41 C43 -52.2(12)
C53 B1 C45 C46 107.1(11)
C61 B1 C45 C46 -131.5(10)
C69 B1 C45 C46 -10.4(14)
C53 B1 C45 C50 -70.4(11)
C61 B1 C45 C50 51.1(12)
C69 B1 C45 C50 172.2(8)
C50 C45 C46 C47 -1.0(14)
B1 C45 C46 C47 -178.6(10)
C45 C46 C47 C48 4.0(16)
C45 C46 C47 C51 -176.7(10)
C46 C47 C48 C49 -4.4(16)
C51 C47 C48 C49 176.2(11)
C47 C48 C49 C52 -176.4(11)
C47 C48 C49 C50 2.1(17)
C46 C45 C50 C49 -1.6(14)
B1 C45 C50 C49 176.2(10)
C48 C49 C50 C45 1.2(16)
C52 C49 C50 C45 179.7(10)
C48 C47 C51 F3 42.5(14)
C46 C47 C51 F3 -136.7(10)
C48 C47 C51 F2 -78.4(13)
C46 C47 C51 F2 102.3(11)
C48 C47 C51 F1 161.7(9)
C46 C47 C51 F1 -17.6(15)
C48 C49 C52 F5A -175.2(12)
C50 C49 C52 F5A 6.3(19)
C48 C49 C52 F4 -18.2(17)
C50 C49 C52 F4 163.3(10)
C48 C49 C52 F5B -117.5(14)
C50 C49 C52 F5B 64.0(15)
C48 C49 C52 F6 88.1(14)
C50 C49 C52 F6 -90.3(13)
C61 B1 C53 C54 -121.1(10)
C45 B1 C53 C54 0.5(13)
C69 B1 C53 C54 120.9(9)
C61 B1 C53 C58 60.3(12)
C45 B1 C53 C58 -178.1(8)
C69 B1 C53 C58 -57.7(11)
C58 C53 C54 C55 0.2(13)
B1 C53 C54 C55 -178.4(9)
C53 C54 C55 C56 -1.9(15)
C53 C54 C55 C59 177.5(8)
C54 C55 C56 C57 0.6(15)
C59 C55 C56 C57 -178.8(9)
C55 C56 C57 C60 175.8(11)
C55 C56 C57 C58 2.4(17)
C60 C57 C58 C53 -177.6(11)
C56 C57 C58 C53 -4.2(17)
C54 C53 C58 C57 2.7(14)
B1 C53 C58 C57 -178.6(9)
C56 C55 C59 F9 -14.6(14)
C54 C55 C59 F9 166.0(9)
C56 C55 C59 F7 -137.6(10)
C54 C55 C59 F7 43.0(12)
C56 C55 C59 F8 105.5(12)
C54 C55 C59 F8 -73.9(12)
C58 C57 C60 F11 -147.2(14)
C56 C57 C60 F11 39(2)
C58 C57 C60 F10 -5(2)
C56 C57 C60 F10 -178.8(12)
C58 C57 C60 F12 104.2(15)
C56 C57 C60 F12 -69.4(18)
C53 B1 C61 C62 0.8(14)
C45 B1 C61 C62 -121.6(11)
C69 B1 C61 C62 116.5(11)
C53 B1 C61 C66 177.7(8)
C45 B1 C61 C66 55.2(12)
C69 B1 C61 C66 -66.7(11)
C66 C61 C62 C63 1.6(14)
B1 C61 C62 C63 178.6(10)
C61 C62 C63 C64 3.7(17)
C61 C62 C63 C67 179.7(10)
C62 C63 C64 C65 -5.5(18)
C67 C63 C64 C65 178.6(12)
C63 C64 C65 C66 2.2(18)
C63 C64 C65 C68 -174.2(13)
C64 C65 C66 C61 3.1(17)
C68 C65 C66 C61 179.5(12)
C62 C61 C66 C65 -4.8(14)
B1 C61 C66 C65 178.0(10)
C64 C63 C67 F13B 35(2)
C62 C63 C67 F13B -141.4(15)
C64 C63 C67 F14A 113.5(15)
C62 C63 C67 F14A -62.6(16)
C64 C63 C67 F13A -21.4(18)
C62 C63 C67 F13A 162.5(12)
C64 C63 C67 F15 -100.5(16)
C62 C63 C67 F15 83.4(15)
C64 C63 C67 F14B -154.2(16)
C62 C63 C67 F14B 29.7(19)
C64 C65 C68 F16 -176.8(14)
C66 C65 C68 F16 7(2)
C64 C65 C68 F17 -31(2)
C66 C65 C68 F17 152.1(13)
C64 C65 C68 F18 76.6(16)
C66 C65 C68 F18 -99.8(15)
C53 B1 C69 C70 124.9(9)
C61 B1 C69 C70 6.9(13)
C45 B1 C69 C70 -114.4(10)
C53 B1 C69 C74 -50.4(11)
C61 B1 C69 C74 -168.5(8)
C45 B1 C69 C74 70.3(11)
C74 C69 C70 C71 -4.6(13)
B1 C69 C70 C71 180.0(9)
C69 C70 C71 C72 3.2(15)
C69 C70 C71 C75 -179.9(8)
C70 C71 C72 C73 -1.9(15)
C75 C71 C72 C73 -178.7(8)
C71 C72 C73 C74 2.5(14)
C71 C72 C73 C76 177.5(8)
C72 C73 C74 C69 -4.2(15)
C76 C73 C74 C69 -179.2(8)
C70 C69 C74 C73 4.9(14)
B1 C69 C74 C73 -179.2(9)
C70 C71 C75 F20 15.9(13)
C72 C71 C75 F20 -167.2(9)
C70 C71 C75 F21 -104.8(11)
C72 C71 C75 F21 72.1(12)
C70 C71 C75 F19 140.0(9)
C72 C71 C75 F19 -43.1(13)
C74 C73 C76 F24B -15.7(15)
C72 C73 C76 F24B 169.1(11)
C74 C73 C76 F22 -162.9(9)
C72 C73 C76 F22 21.8(12)
C74 C73 C76 F24A -54.1(13)
C72 C73 C76 F24A 130.6(11)
C74 C73 C76 F23 83.7(11)
C72 C73 C76 F23 -91.6(11)
F4 C52 F5A F5B -63.0(14)
F6 C52 F5A F5B -153.6(12)
C49 C52 F5A F5B 94.2(15)
F4 C52 F5A F6 90.6(11)
F5B C52 F5A F6 153.6(12)
C49 C52 F5A F6 -112.2(14)
F6 F5A F5B C52 -21.3(10)
F4 C52 F5B F5A 126.7(12)
F6 C52 F5B F5A 34.1(16)
C49 C52 F5B F5A -115.2(12)
F4 C52 F6 F5A -115.8(11)
F5B C52 F6 F5A -26.2(12)
C49 C52 F6 F5A 123.4(12)
F5B F5A F6 C52 25.9(12)
F14A C67 F13A F13B -30.8(18)
F15 C67 F13A F13B -147.6(18)
F14B C67 F13A F13B -120(2)
C63 C67 F13A F13B 104.8(16)
F13B C67 F13A F15 147.6(18)
F14A C67 F13A F15 116.8(18)
F14B C67 F13A F15 27.3(14)
C63 C67 F13A F15 -107.6(15)
F15 F13A F13B C67 -27.7(14)
C67 F13A F13B F14A 26.3(15)
F15 F13A F13B F14A -1(2)
F14A C67 F13B F13A 150.2(17)
F15 C67 F13B F13A 34.2(18)
F14B C67 F13B F13A 90(2)
C63 C67 F13B F13A -100.0(17)
F13A C67 F13B F14A -150.2(17)
F15 C67 F13B F14A -116(2)
F14B C67 F13B F14A -60(2)
C63 C67 F13B F14A 109.8(13)
F13A C67 F14A F13B 25.0(14)
F15 C67 F14A F13B 107.7(18)
F14B C67 F14A F13B 135.4(16)
C63 C67 F14A F13B -109.4(16)
F13B C67 F14A F14B -135.4(16)
F13A C67 F14A F14B -110.4(18)
F15 C67 F14A F14B -27.7(14)
C63 C67 F14A F14B 115.2(15)
F13A F13B F14A C67 -29.6(17)
F13A F13B F14A F14B 4(2)
C67 F13B F14A F14B 33.1(12)
F13B C67 F14B F15 -92(2)
F14A C67 F14B F15 -148.0(17)
F13A C67 F14B F15 -35.5(19)
C63 C67 F14B F15 97.8(18)
F13B C67 F14B F14A 55.6(19)
F13A C67 F14B F14A 112.5(18)
F15 C67 F14B F14A 148.0(17)
C63 C67 F14B F14A -114.2(14)
C67 F14A F14B F15 30.4(16)
F13B F14A F14B F15 -5(2)
F13B F14A F14B C67 -35.6(13)
F14A F14B F15 C67 -24.7(13)
C67 F14B F15 F13A 29.5(14)
F14A F14B F15 F13A 5(2)
F13B C67 F15 F14B 118(2)
F14A C67 F15 F14B 38(2)
F13A C67 F15 F14B 145.6(19)
C63 C67 F15 F14B -106.2(17)
F13B C67 F15 F13A -27.3(14)
F14A C67 F15 F13A -107.9(17)
F14B C67 F15 F13A -145.6(19)
C63 C67 F15 F13A 108.2(15)
F13B F13A F15 F14B -3(2)
C67 F13A F15 F14B -33.7(17)
F13B F13A F15 C67 31.0(17)
F22 C76 F24A F24B -127.5(15)
F23 C76 F24A F24B -20.8(17)
C73 C76 F24A F24B 111.8(15)
F22 C76 F24B F24A 61.6(16)
F23 C76 F24B F24A 162.3(15)
C73 C76 F24B F24A -85.3(16)
